data_2213223
loop_
_publ_author_name
'K. Palani'
'M. N. Ponnuswamy'
'P. Jaisankar'
'P. C. Srinivasan'

_publ_section_title
;
 1-(4-Methoxyphenyl)-3,3-bis(methylsulfanyl)-2-phenylprop-2-en-1-one
;
_journal_coeditor_code CI2339
_journal_issue 5
_journal_name_full 'Acta Crystallographica Section E'
_journal_page_first o2373
_journal_page_last o2374
_journal_paper_doi 10.1107/S1600536807015590
_journal_volume 63
_journal_year 2007
_chemical_formula_iupac 'C18 H18 O2 S2'
_chemical_formula_moiety 'C18 H18 O2 S2'
_chemical_formula_sum 'C18 H18 O2 S2'
_chemical_formula_weight 330.44
_chemical_name_systematic
;
1-(4-Methoxyphenyl)-3,3-bis(methylsulfanyl)-2-phenylprop-2-en-1-one
;
_space_group_IT_number 14
_symmetry_cell_setting monoclinic
_symmetry_space_group_name_Hall '-P 2yab'
_symmetry_space_group_name_H-M 'P 1 21/a 1'
_atom_sites_solution_hydrogens geom
_atom_sites_solution_primary direct
_atom_sites_solution_secondary difmap
_audit_creation_method SHELXL-97
_cell_angle_alpha 90.00
_cell_angle_beta 109.362(17)
_cell_angle_gamma 90.00
_cell_formula_units_Z 8
_cell_length_a 16.471(3)
_cell_length_b 9.879(4)
_cell_length_c 22.065(8)
_cell_measurement_reflns_used 25
_cell_measurement_temperature 293(2)
_cell_measurement_theta_max 28.97
_cell_measurement_theta_min 0.98
_cell_volume 3387(2)
_computing_cell_refinement 'CAD-4 EXPRESS'
_computing_data_collection 'CAD-4 EXPRESS  (Enraf--Nonius, 1994)'
_computing_data_reduction 'XCAD4 (Harms & Wocadlo, 1995)'
_computing_molecular_graphics 'ZORTEP (Zsolnai, 1997)'
_computing_publication_material 'SHELXL97 and PLATON (Spek, 2003)'
_computing_structure_refinement 'SHELXL97 (Sheldrick, 1997)'
_computing_structure_solution 'SHELXS97 (Sheldrick, 1997)'
_diffrn_ambient_temperature 293(2)
_diffrn_measured_fraction_theta_full 1.000
_diffrn_measured_fraction_theta_max 0.995
_diffrn_measurement_device_type 'Enraf--Nonius CAD-4'
_diffrn_measurement_method \w
_diffrn_radiation_monochromator graphite
_diffrn_radiation_source 'fine-focus sealed tube'
_diffrn_radiation_type MoK\a
_diffrn_radiation_wavelength 0.71073
_diffrn_reflns_av_R_equivalents 0.0297
_diffrn_reflns_av_sigmaI/netI 0.0407
_diffrn_reflns_limit_h_max 22
_diffrn_reflns_limit_h_min 0
_diffrn_reflns_limit_k_max 13
_diffrn_reflns_limit_k_min 0
_diffrn_reflns_limit_l_max 28
_diffrn_reflns_limit_l_min -30
_diffrn_reflns_number 9240
_diffrn_reflns_theta_full 25.00
_diffrn_reflns_theta_max 28.97
_diffrn_reflns_theta_min 0.98
_diffrn_standards_decay_% 0
_diffrn_standards_interval_time 60
_diffrn_standards_number 3
_exptl_absorpt_coefficient_mu 0.318
_exptl_absorpt_correction_type none
_exptl_crystal_colour yellow
_exptl_crystal_density_diffrn 1.296
_exptl_crystal_density_method 'not measured'
_exptl_crystal_description Block
_exptl_crystal_F_000 1392
_exptl_crystal_size_max 0.24
_exptl_crystal_size_mid 0.22
_exptl_crystal_size_min 0.19
_refine_diff_density_max 0.433
_refine_diff_density_min -0.240
_refine_ls_extinction_method none
_refine_ls_goodness_of_fit_ref 1.023
_refine_ls_hydrogen_treatment constr
_refine_ls_matrix_type full
_refine_ls_number_parameters 397
_refine_ls_number_reflns 8931
_refine_ls_number_restraints 0
_refine_ls_restrained_S_all 1.023
_refine_ls_R_factor_all 0.1327
_refine_ls_R_factor_gt 0.0582
_refine_ls_shift/su_max 0.001
_refine_ls_shift/su_mean 0.000
_refine_ls_structure_factor_coef Fsqd
_refine_ls_weighting_details 'calc w=1/[\s^2^(Fo^2^)+(0.0896P)^2^+0.1171P] where P=(Fo^2^+2Fc^2^)/3'
_refine_ls_weighting_scheme calc
_refine_ls_wR_factor_gt 0.1406
_refine_ls_wR_factor_ref 0.1720
_reflns_number_gt 4621
_reflns_number_total 8931
_reflns_threshold_expression I>2\s(I)
_cod_data_source_file ci2339.cif
_cod_data_source_block I
_cod_depositor_comments
;
The following automatic conversions were performed:
'_symmetry_cell_setting' value 'Monoclinic' changed to 'monoclinic'
according to '/home/saulius/struct/CIF-dictionaries/cif_core.dic'
dictionary named 'cif_core.dic' version 2.4.1 from 2010-06-29.

Automatic conversion script
Id: cif_fix_enum 1527 2010-12-29 10:47:43Z saulius 

The following automatic conversions were performed:

'_symmetry_cell_setting' value 'Monoclinic' changed to 'monoclinic'
according to /home/saulius/struct/CIF-dictionaries/cif_core.dic
dictionary named 'cif_core.dic' version 2.4.1 from 2010-06-29.

Automatic conversion script
Id: cif_fix_values 1715 2011-07-08 13:25:40Z adriana 
;
_cod_original_cell_volume 3387.2(19)
_cod_original_sg_symbol_Hall '-p 2yab'
_cod_original_sg_symbol_H-M 'P 21/a'
_cod_database_code 2213223
_cod_database_fobs_code 2213223

loop_
_symmetry_equiv_pos_as_xyz
'x, y, z'
'-x+1/2, y+1/2, -z'
'-x, -y, -z'
'x-1/2, -y-1/2, z'

loop_
_atom_site_type_symbol
_atom_site_label
_atom_site_fract_x
_atom_site_fract_y
_atom_site_fract_z
_atom_site_U_iso_or_equiv
_atom_site_adp_type
_atom_site_calc_flag
_atom_site_refinement_flags
_atom_site_occupancy
S S1A 0.10263(5) 0.29082(8) 0.48121(3) 0.0666(2) Uani d . 1
S S2A 0.08739(5) 0.25045(8) 0.34099(3) 0.0663(2) Uani d . 1
O O1A 0.29582(16) 0.1729(2) 0.36310(11) 0.0864(7) Uani d . 1
O O2A 0.34727(13) 0.76805(19) 0.28180(10) 0.0700(5) Uani d . 1
C C1A 0.23768(15) 0.2816(2) 0.43549(11) 0.0514(6) Uani d . 1
C C2A 0.30346(16) 0.2865(3) 0.50063(12) 0.0558(6) Uani d . 1
C C3A 0.29992(19) 0.3836(3) 0.54528(13) 0.0673(7) Uani d . 1
H H3A 0.2554 0.4466 0.5345 0.081 Uiso calc R 1
C C4A 0.3615(3) 0.3875(4) 0.60503(15) 0.0925(12) Uani d . 1
H H4A 0.3580 0.4516 0.6350 0.111 Uiso calc R 1
C C5A 0.4285(3) 0.2959(5) 0.62059(18) 0.1089(16) Uani d . 1
H H5A 0.4705 0.2989 0.6610 0.131 Uiso calc R 1
C C6A 0.4334(2) 0.2005(5) 0.5767(2) 0.1048(14) Uani d . 1
H H6A 0.4786 0.1388 0.5875 0.126 Uiso calc R 1
C C7A 0.37103(18) 0.1958(3) 0.51647(16) 0.0745(8) Uani d . 1
H H7A 0.3747 0.1315 0.4867 0.089 Uiso calc R 1
C C8A 0.27609(16) 0.2793(3) 0.38139(12) 0.0563(6) Uani d . 1
C C9A 0.29304(14) 0.4099(2) 0.35643(11) 0.0481(5) Uani d . 1
C C10A 0.26504(18) 0.5301(3) 0.37382(12) 0.0619(7) Uani d . 1
H H10A 0.2344 0.5292 0.4024 0.074 Uiso calc R 1
C C11A 0.28126(19) 0.6513(3) 0.34999(14) 0.0657(7) Uani d . 1
H H11A 0.2616 0.7315 0.3623 0.079 Uiso calc R 1
C C12A 0.32706(15) 0.6542(3) 0.30751(12) 0.0532(6) Uani d . 1
C C13A 0.35610(17) 0.5340(3) 0.28990(12) 0.0592(6) Uani d . 1
H H13A 0.3875 0.5350 0.2618 0.071 Uiso calc R 1
C C14A 0.33899(16) 0.4148(3) 0.31355(11) 0.0539(6) Uani d . 1
H H14A 0.3583 0.3347 0.3009 0.065 Uiso calc R 1
C C15A 0.3168(2) 0.8927(3) 0.29752(17) 0.0870(10) Uani d . 1
H H15A 0.3352 0.9652 0.2761 0.130 Uiso calc R 1
H H15B 0.3395 0.9064 0.3431 0.130 Uiso calc R 1
H H15C 0.2551 0.8911 0.2840 0.130 Uiso calc R 1
C C16A 0.15323(16) 0.2774(3) 0.42217(11) 0.0528(6) Uani d . 1
C C17A 0.0373(2) 0.1430(3) 0.46781(17) 0.0827(9) Uani d . 1
H H17A 0.0066 0.1406 0.4980 0.124 Uiso calc R 1
H H17B 0.0730 0.0641 0.4733 0.124 Uiso calc R 1
H H17C -0.0031 0.1446 0.4249 0.124 Uiso calc R 1
C C18A 0.0054(2) 0.3763(3) 0.32782(16) 0.0845(9) Uani d . 1
H H18A -0.0337 0.3692 0.2846 0.127 Uiso calc R 1
H H18B 0.0313 0.4645 0.3344 0.127 Uiso calc R 1
H H18C -0.0254 0.3627 0.3574 0.127 Uiso calc R 1
S S1B 0.11701(4) 0.28229(9) 0.02277(3) 0.0697(2) Uani d . 1
S S2B 0.22673(5) 0.23672(8) 0.16264(3) 0.0645(2) Uani d . 1
O O1B 0.41220(14) 0.1525(2) 0.14058(11) 0.0829(6) Uani d . 1
O O2B 0.54948(15) 0.7431(2) 0.21339(11) 0.0847(7) Uani d . 1
C C1B 0.29231(15) 0.2643(3) 0.06705(12) 0.0529(6) Uani d . 1
C C2B 0.29988(16) 0.2702(3) 0.00176(13) 0.0569(6) Uani d . 1
C C3B 0.25708(19) 0.3657(3) -0.04290(14) 0.0681(7) Uani d . 1
H H3B 0.2221 0.4289 -0.0324 0.082 Uiso calc R 1
C C4B 0.2656(2) 0.3689(4) -0.10345(15) 0.0855(10) Uani d . 1
H H4B 0.2358 0.4334 -0.1332 0.103 Uiso calc R 1
C C5B 0.3172(3) 0.2783(5) -0.11936(17) 0.0947(12) Uani d . 1
H H5B 0.3223 0.2798 -0.1601 0.114 Uiso calc R 1
C C6B 0.3614(2) 0.1850(4) -0.07505(19) 0.0971(12) Uani d . 1
H H6B 0.3973 0.1236 -0.0857 0.117 Uiso calc R 1
C C7B 0.35363(19) 0.1804(3) -0.01411(15) 0.0722(8) Uani d . 1
H H7B 0.3846 0.1170 0.0158 0.087 Uiso calc R 1
C C8B 0.37829(16) 0.2603(3) 0.12102(12) 0.0562(6) Uani d . 1
C C9B 0.41999(14) 0.3899(2) 0.14421(11) 0.0465(5) Uani d . 1
C C10B 0.38113(16) 0.5115(3) 0.12247(11) 0.0553(6) Uani d . 1
H H10B 0.3260 0.5124 0.0925 0.066 Uiso calc R 1
C C11B 0.42191(18) 0.6315(3) 0.14404(13) 0.0603(7) Uani d . 1
H H11B 0.3945 0.7130 0.1288 0.072 Uiso calc R 1
C C12B 0.50305(18) 0.6313(3) 0.18813(12) 0.0585(7) Uani d . 1
C C13B 0.54407(17) 0.5100(3) 0.21030(12) 0.0646(7) Uani d . 1
H H13B 0.5996 0.5095 0.2398 0.078 Uiso calc R 1
C C14B 0.50270(16) 0.3914(3) 0.18863(11) 0.0567(6) Uani d . 1
H H14B 0.5302 0.3099 0.2038 0.068 Uiso calc R 1
C C15B 0.5076(3) 0.8697(4) 0.1970(2) 0.1086(14) Uani d . 1
H H15D 0.5466 0.9410 0.2177 0.163 Uiso calc R 1
H H15E 0.4581 0.8722 0.2108 0.163 Uiso calc R 1
H H15F 0.4897 0.8819 0.1512 0.163 Uiso calc R 1
C C16B 0.21969(16) 0.2631(3) 0.08147(12) 0.0543(6) Uani d . 1
C C17B 0.0620(2) 0.1377(3) 0.03621(19) 0.0901(10) Uani d . 1
H H17D 0.0043 0.1375 0.0065 0.135 Uiso calc R 1
H H17E 0.0606 0.1395 0.0794 0.135 Uiso calc R 1
H H17F 0.0914 0.0576 0.0301 0.135 Uiso calc R 1
C C18B 0.1628(2) 0.3701(3) 0.17691(14) 0.0754(8) Uani d . 1
H H18D 0.1626 0.3647 0.2203 0.113 Uiso calc R 1
H H18E 0.1050 0.3620 0.1477 0.113 Uiso calc R 1
H H18F 0.1864 0.4556 0.1704 0.113 Uiso calc R 1

loop_
_atom_site_aniso_label
_atom_site_aniso_U_11
_atom_site_aniso_U_22
_atom_site_aniso_U_33
_atom_site_aniso_U_12
_atom_site_aniso_U_13
_atom_site_aniso_U_23
S1A 0.0709(4) 0.0752(5) 0.0616(4) -0.0159(4) 0.0324(3) -0.0068(3)
S2A 0.0644(4) 0.0757(5) 0.0517(4) -0.0044(4) 0.0098(3) -0.0076(3)
O1A 0.1219(18) 0.0543(12) 0.1049(17) 0.0035(12) 0.0670(15) -0.0088(11)
O2A 0.0815(13) 0.0591(12) 0.0764(13) -0.0058(10) 0.0355(11) 0.0057(10)
C1A 0.0541(14) 0.0483(14) 0.0524(13) -0.0056(11) 0.0186(11) 0.0017(11)
C2A 0.0538(14) 0.0581(15) 0.0523(13) -0.0154(12) 0.0131(11) 0.0118(12)
C3A 0.0750(18) 0.0682(18) 0.0535(15) -0.0235(15) 0.0144(13) 0.0017(13)
C4A 0.105(3) 0.106(3) 0.0554(18) -0.053(2) 0.0115(18) 0.0016(18)
C5A 0.086(3) 0.154(4) 0.064(2) -0.055(3) -0.0047(19) 0.035(3)
C6A 0.0606(19) 0.138(4) 0.102(3) -0.009(2) 0.0081(19) 0.060(3)
C7A 0.0574(16) 0.078(2) 0.084(2) -0.0063(15) 0.0184(15) 0.0215(16)
C8A 0.0570(14) 0.0571(16) 0.0566(14) -0.0017(12) 0.0211(12) -0.0066(12)
C9A 0.0477(12) 0.0531(14) 0.0443(12) 0.0016(11) 0.0166(10) -0.0047(10)
C10A 0.0767(17) 0.0606(16) 0.0639(15) 0.0056(14) 0.0440(14) -0.0023(13)
C11A 0.084(2) 0.0535(16) 0.0725(18) 0.0095(14) 0.0439(16) -0.0028(13)
C12A 0.0521(14) 0.0574(15) 0.0507(13) -0.0026(12) 0.0180(11) -0.0005(11)
C13A 0.0656(16) 0.0651(17) 0.0581(14) -0.0027(13) 0.0356(13) -0.0058(13)
C14A 0.0565(14) 0.0580(15) 0.0528(14) 0.0039(12) 0.0255(11) -0.0093(12)
C15A 0.099(2) 0.0552(18) 0.109(3) 0.0003(17) 0.039(2) 0.0082(17)
C16A 0.0565(14) 0.0555(15) 0.0445(12) -0.0084(12) 0.0143(10) -0.0015(11)
C17A 0.078(2) 0.075(2) 0.113(3) -0.0139(16) 0.0548(19) -0.0056(18)
C18A 0.087(2) 0.077(2) 0.075(2) 0.0081(17) 0.0077(17) 0.0113(16)
S1B 0.0556(4) 0.0873(5) 0.0617(4) -0.0171(4) 0.0135(3) -0.0039(4)
S2B 0.0682(4) 0.0732(5) 0.0555(4) -0.0027(3) 0.0249(3) -0.0027(3)
O1B 0.0819(14) 0.0517(12) 0.1040(17) 0.0081(11) 0.0160(12) 0.0036(11)
O2B 0.0960(16) 0.0791(15) 0.0869(15) -0.0380(13) 0.0410(13) -0.0284(12)
C1B 0.0526(13) 0.0510(14) 0.0555(14) -0.0087(11) 0.0184(11) -0.0112(11)
C2B 0.0538(13) 0.0612(16) 0.0585(14) -0.0178(12) 0.0224(12) -0.0172(13)
C3B 0.0771(18) 0.0663(18) 0.0661(17) -0.0112(15) 0.0307(15) -0.0067(14)
C4B 0.098(2) 0.095(3) 0.0671(19) -0.025(2) 0.0318(18) 0.0033(18)
C5B 0.105(3) 0.126(3) 0.067(2) -0.031(3) 0.046(2) -0.019(2)
C6B 0.090(2) 0.120(3) 0.098(3) -0.022(2) 0.054(2) -0.048(2)
C7B 0.0714(18) 0.0763(19) 0.0782(19) -0.0112(15) 0.0372(16) -0.0180(16)
C8B 0.0568(14) 0.0550(16) 0.0604(15) 0.0034(12) 0.0244(12) -0.0014(12)
C9B 0.0445(12) 0.0516(14) 0.0441(12) 0.0000(10) 0.0155(10) 0.0002(10)
C10B 0.0518(14) 0.0548(15) 0.0517(13) 0.0029(12) 0.0070(11) -0.0007(11)
C11B 0.0697(17) 0.0524(16) 0.0585(15) 0.0027(13) 0.0210(13) 0.0048(12)
C12B 0.0679(16) 0.0635(17) 0.0525(14) -0.0169(13) 0.0313(13) -0.0095(12)
C13B 0.0503(14) 0.082(2) 0.0539(15) -0.0086(14) 0.0076(11) -0.0115(14)
C14B 0.0517(14) 0.0639(17) 0.0512(14) 0.0095(12) 0.0128(11) 0.0042(12)
C15B 0.156(4) 0.062(2) 0.138(3) -0.039(2) 0.089(3) -0.032(2)
C16B 0.0540(13) 0.0593(15) 0.0500(13) -0.0093(12) 0.0177(11) -0.0058(11)
C17B 0.0612(18) 0.080(2) 0.123(3) -0.0223(16) 0.0229(18) -0.013(2)
C18B 0.0768(19) 0.084(2) 0.0700(18) 0.0000(16) 0.0310(15) -0.0127(16)

loop_
_atom_type_symbol
_atom_type_description
_atom_type_scat_dispersion_real
_atom_type_scat_dispersion_imag
_atom_type_scat_source
C C 0.0033 0.0016 'International Tables Vol C Tables 4.2.6.8 and 6.1.1.4'
H H 0.0000 0.0000 'International Tables Vol C Tables 4.2.6.8 and 6.1.1.4'
O O 0.0106 0.0060 'International Tables Vol C Tables 4.2.6.8 and 6.1.1.4'
S S 0.1246 0.1234 'International Tables Vol C Tables 4.2.6.8 and 6.1.1.4'

loop_
_geom_angle_atom_site_label_1
_geom_angle_atom_site_label_2
_geom_angle_atom_site_label_3
_geom_angle
C16A S1A C17A 102.89(13)
C16A S2A C18A 103.59(14)
C12A O2A C15A 117.7(2)
C16A C1A C2A 126.2(2)
C16A C1A C8A 120.3(2)
C2A C1A C8A 113.5(2)
C7A C2A C3A 119.2(3)
C7A C2A C1A 119.4(3)
C3A C2A C1A 121.3(2)
C4A C3A C2A 120.6(3)
C4A C3A H3A 119.7
C2A C3A H3A 119.7
C3A C4A C5A 119.8(4)
C3A C4A H4A 120.1
C5A C4A H4A 120.1
C6A C5A C4A 120.3(3)
C6A C5A H5A 119.9
C4A C5A H5A 119.9
C5A C6A C7A 120.1(4)
C5A C6A H6A 120.0
C7A C6A H6A 120.0
C2A C7A C6A 120.0(4)
C2A C7A H7A 120.0
C6A C7A H7A 120.0
O1A C8A C9A 122.3(2)
O1A C8A C1A 120.1(2)
C9A C8A C1A 117.5(2)
C10A C9A C14A 117.8(2)
C10A C9A C8A 122.2(2)
C14A C9A C8A 120.0(2)
C11A C10A C9A 121.5(2)
C11A C10A H10A 119.2
C9A C10A H10A 119.2
C10A C11A C12A 119.8(2)
C10A C11A H11A 120.1
C12A C11A H11A 120.1
O2A C12A C13A 116.1(2)
O2A C12A C11A 124.5(2)
C13A C12A C11A 119.3(2)
C14A C13A C12A 120.2(2)
C14A C13A H13A 119.9
C12A C13A H13A 119.9
C13A C14A C9A 121.4(2)
C13A C14A H14A 119.3
C9A C14A H14A 119.3
O2A C15A H15A 109.5
O2A C15A H15B 109.5
H15A C15A H15B 109.5
O2A C15A H15C 109.5
H15A C15A H15C 109.5
H15B C15A H15C 109.5
C1A C16A S1A 123.45(19)
C1A C16A S2A 118.23(19)
S1A C16A S2A 118.27(14)
S1A C17A H17A 109.5
S1A C17A H17B 109.5
H17A C17A H17B 109.5
S1A C17A H17C 109.5
H17A C17A H17C 109.5
H17B C17A H17C 109.5
S2A C18A H18A 109.5
S2A C18A H18B 109.5
H18A C18A H18B 109.5
S2A C18A H18C 109.5
H18A C18A H18C 109.5
H18B C18A H18C 109.5
C16B S1B C17B 102.10(15)
C16B S2B C18B 103.01(14)
C12B O2B C15B 117.0(3)
C16B C1B C2B 126.9(2)
C16B C1B C8B 119.3(2)
C2B C1B C8B 113.9(2)
C7B C2B C3B 118.6(3)
C7B C2B C1B 119.2(3)
C3B C2B C1B 122.1(2)
C2B C3B C4B 120.8(3)
C2B C3B H3B 119.6
C4B C3B H3B 119.6
C5B C4B C3B 120.3(3)
C5B C4B H4B 119.8
C3B C4B H4B 119.8
C4B C5B C6B 119.4(3)
C4B C5B H5B 120.3
C6B C5B H5B 120.3
C5B C6B C7B 121.0(3)
C5B C6B H6B 119.5
C7B C6B H6B 119.5
C2B C7B C6B 119.8(3)
C2B C7B H7B 120.1
C6B C7B H7B 120.1
O1B C8B C9B 122.4(2)
O1B C8B C1B 120.1(2)
C9B C8B C1B 117.3(2)
C10B C9B C14B 118.2(2)
C10B C9B C8B 122.3(2)
C14B C9B C8B 119.5(2)
C11B C10B C9B 121.3(2)
C11B C10B H10B 119.4
C9B C10B H10B 119.4
C12B C11B C10B 119.8(3)
C12B C11B H11B 120.1
C10B C11B H11B 120.1
O2B C12B C11B 125.2(3)
O2B C12B C13B 114.7(3)
C11B C12B C13B 120.1(2)
C14B C13B C12B 119.5(2)
C14B C13B H13B 120.2
C12B C13B H13B 120.2
C13B C14B C9B 121.1(2)
C13B C14B H14B 119.4
C9B C14B H14B 119.4
O2B C15B H15D 109.5
O2B C15B H15E 109.5
H15D C15B H15E 109.5
O2B C15B H15F 109.5
H15D C15B H15F 109.5
H15E C15B H15F 109.5
C1B C16B S1B 122.6(2)
C1B C16B S2B 118.5(2)
S1B C16B S2B 118.81(14)
S1B C17B H17D 109.5
S1B C17B H17E 109.5
H17D C17B H17E 109.5
S1B C17B H17F 109.5
H17D C17B H17F 109.5
H17E C17B H17F 109.5
S2B C18B H18D 109.5
S2B C18B H18E 109.5
H18D C18B H18E 109.5
S2B C18B H18F 109.5
H18D C18B H18F 109.5
H18E C18B H18F 109.5

loop_
_geom_bond_atom_site_label_1
_geom_bond_atom_site_label_2
_geom_bond_distance
S1A C16A 1.769(3)
S1A C17A 1.780(3)
S2A C16A 1.780(2)
S2A C18A 1.786(3)
O1A C8A 1.208(3)
O2A C12A 1.350(3)
O2A C15A 1.415(4)
C1A C16A 1.323(3)
C1A C2A 1.487(3)
C1A C8A 1.525(3)
C2A C7A 1.381(4)
C2A C3A 1.390(4)
C3A C4A 1.372(4)
C3A H3A 0.93
C4A C5A 1.379(6)
C4A H4A 0.93
C5A C6A 1.373(6)
C5A H5A 0.93
C6A C7A 1.386(5)
C6A H6A 0.93
C7A H7A 0.93
C8A C9A 1.465(4)
C9A C10A 1.374(3)
C9A C14A 1.395(3)
C10A C11A 1.369(4)
C10A H10A 0.93
C11A C12A 1.385(3)
C11A H11A 0.93
C12A C13A 1.383(4)
C13A C14A 1.355(4)
C13A H13A 0.93
C14A H14A 0.93
C15A H15A 0.96
C15A H15B 0.96
C15A H15C 0.96
C17A H17A 0.96
C17A H17B 0.96
C17A H17C 0.96
C18A H18A 0.96
C18A H18B 0.96
C18A H18C 0.96
S1B C16B 1.767(3)
S1B C17B 1.768(3)
S2B C16B 1.775(3)
S2B C18B 1.778(3)
O1B C8B 1.214(3)
O2B C12B 1.354(3)
O2B C15B 1.417(4)
C1B C16B 1.336(3)
C1B C2B 1.488(3)
C1B C8B 1.519(3)
C2B C7B 1.377(4)
C2B C3B 1.378(4)
C3B C4B 1.389(4)
C3B H3B 0.93
C4B C5B 1.358(5)
C4B H4B 0.93
C5B C6B 1.365(6)
C5B H5B 0.93
C6B C7B 1.393(5)
C6B H6B 0.93
C7B H7B 0.93
C8B C9B 1.463(3)
C9B C10B 1.371(3)
C9B C14B 1.390(3)
C10B C11B 1.368(4)
C10B H10B 0.93
C11B C12B 1.368(4)
C11B H11B 0.93
C12B C13B 1.383(4)
C13B C14B 1.360(4)
C13B H13B 0.93
C14B H14B 0.93
C15B H15D 0.96
C15B H15E 0.96
C15B H15F 0.96
C17B H17D 0.96
C17B H17E 0.96
C17B H17F 0.96
C18B H18D 0.96
C18B H18E 0.96
C18B H18F 0.96

loop_
_geom_hbond_atom_site_label_D
_geom_hbond_atom_site_label_H
_geom_hbond_atom_site_label_A
_geom_hbond_distance_DH
_geom_hbond_distance_HA
_geom_hbond_distance_DA
_geom_hbond_angle_DHA
_geom_hbond_publ_flag
C3A H3A S1A 0.93 2.85 3.218(4) 105 yes
C3B H3B S1B 0.93 2.82 3.212(4) 106 yes
C13A H13A Cg1 0.93 2.78 3.701(3) 171 yes

loop_
_geom_torsion_atom_site_label_1
_geom_torsion_atom_site_label_2
_geom_torsion_atom_site_label_3
_geom_torsion_atom_site_label_4
_geom_torsion
C16A C1A C2A C7A 129.3(3)
C8A C1A C2A C7A -49.8(3)
C16A C1A C2A C3A -52.8(4)
C8A C1A C2A C3A 128.1(3)
C7A C2A C3A C4A -1.7(4)
C1A C2A C3A C4A -179.5(2)
C2A C3A C4A C5A 1.3(4)
C3A C4A C5A C6A -0.5(5)
C4A C5A C6A C7A 0.1(5)
C3A C2A C7A C6A 1.3(4)
C1A C2A C7A C6A 179.2(3)
C5A C6A C7A C2A -0.5(5)
C16A C1A C8A O1A -92.0(3)
C2A C1A C8A O1A 87.2(3)
C16A C1A C8A C9A 92.1(3)
C2A C1A C8A C9A -88.7(3)
O1A C8A C9A C10A 175.2(3)
C1A C8A C9A C10A -9.0(4)
O1A C8A C9A C14A -4.8(4)
C1A C8A C9A C14A 171.0(2)
C14A C9A C10A C11A 0.1(4)
C8A C9A C10A C11A -179.9(3)
C9A C10A C11A C12A -0.2(4)
C15A O2A C12A C13A 178.5(3)
C15A O2A C12A C11A -2.4(4)
C10A C11A C12A O2A -179.3(3)
C10A C11A C12A C13A -0.2(4)
O2A C12A C13A C14A 179.8(2)
C11A C12A C13A C14A 0.7(4)
C12A C13A C14A C9A -0.8(4)
C10A C9A C14A C13A 0.4(4)
C8A C9A C14A C13A -179.6(2)
C2A C1A C16A S1A 5.3(4)
C8A C1A C16A S1A -175.67(19)
C2A C1A C16A S2A -172.2(2)
C8A C1A C16A S2A 6.8(3)
C17A S1A C16A C1A -125.5(2)
C17A S1A C16A S2A 52.0(2)
C18A S2A C16A C1A -133.1(2)
C18A S2A C16A S1A 49.3(2)
C16B C1B C2B C7B -131.6(3)
C8B C1B C2B C7B 48.8(3)
C16B C1B C2B C3B 50.7(4)
C8B C1B C2B C3B -128.9(3)
C7B C2B C3B C4B 2.1(4)
C1B C2B C3B C4B 179.8(3)
C2B C3B C4B C5B -0.7(5)
C3B C4B C5B C6B -0.7(5)
C4B C5B C6B C7B 0.7(6)
C3B C2B C7B C6B -2.1(4)
C1B C2B C7B C6B -179.9(3)
C5B C6B C7B C2B 0.7(5)
C16B C1B C8B O1B 90.4(3)
C2B C1B C8B O1B -89.9(3)
C16B C1B C8B C9B -94.0(3)
C2B C1B C8B C9B 85.7(3)
O1B C8B C9B C10B -179.3(3)
C1B C8B C9B C10B 5.2(3)
O1B C8B C9B C14B 2.3(4)
C1B C8B C9B C14B -173.2(2)
C14B C9B C10B C11B -0.5(4)
C8B C9B C10B C11B -178.9(2)
C9B C10B C11B C12B 0.0(4)
C15B O2B C12B C11B 5.8(4)
C15B O2B C12B C13B -174.3(3)
C10B C11B C12B O2B -179.4(2)
C10B C11B C12B C13B 0.7(4)
O2B C12B C13B C14B 179.2(2)
C11B C12B C13B C14B -0.9(4)
C12B C13B C14B C9B 0.4(4)
C10B C9B C14B C13B 0.3(4)
C8B C9B C14B C13B 178.7(2)
C2B C1B C16B S1B -5.2(4)
C8B C1B C16B S1B 174.36(19)
C2B C1B C16B S2B 173.0(2)
C8B C1B C16B S2B -7.4(3)
C17B S1B C16B C1B 125.9(3)
C17B S1B C16B S2B -52.4(2)
C18B S2B C16B C1B 130.6(2)
C18B S2B C16B S1B -51.04(19)

loop_
_cod_related_entry_id
_cod_related_entry_database
_cod_related_entry_code
1 ChemSpider 24737480
